data_7106883
loop_
_publ_author_name
'Rekha Singh'
'Sunil K. Ghosh'

_publ_section_title
;
 Synthesis of substituted [3]dendralenes and their unique cycloaddition
 reactions
;
_journal_name_full Chem.Commun.
_journal_page_first 10809
_journal_paper_doi 10.1039/c1cc14211a
_journal_volume 47
_journal_year 2011
_chemical_formula_sum 'C42 H38 Br2 O4'
_chemical_formula_weight 766.54
_chemical_name_systematic
;
?
;
_space_group_IT_number 2
_symmetry_cell_setting triclinic
_symmetry_space_group_name_Hall '-P 1'
_symmetry_space_group_name_H-M 'P -1'
_atom_sites_solution_hydrogens geom
_atom_sites_solution_primary direct
_atom_sites_solution_secondary difmap
_audit_creation_method SHELXL-97
_cell_angle_alpha 103.008(14)
_cell_angle_beta 105.267(13)
_cell_angle_gamma 97.518(14)
_cell_formula_units_Z 2
_cell_length_a 10.8198(16)
_cell_length_b 13.068(2)
_cell_length_c 13.544(2)
_cell_measurement_reflns_used 4202
_cell_measurement_temperature 150(2)
_cell_measurement_theta_max 32.5582
_cell_measurement_theta_min 3.2182
_cell_volume 1762.8(5)
_computing_cell_refinement 'CrysAlis RED, Oxford Diffraction Ltd.,'
_computing_data_collection 'CrysAlis CCD, Oxford Diffraction Ltd.,'
_computing_data_reduction 'CrysAlis RED, Oxford Diffraction Ltd.,'
_computing_molecular_graphics Ortep3
_computing_publication_material Shelx97
_computing_structure_refinement 'SHELXL-97 (Sheldrick, 1997)'
_computing_structure_solution 'SHELXS-97 (Sheldrick, 1997)'
_diffrn_ambient_temperature 120(2)
_diffrn_detector_area_resol_mean 15.9948
_diffrn_measured_fraction_theta_full 0.993
_diffrn_measured_fraction_theta_max 0.993
_diffrn_measurement_device_type 'OXFORD DIFFRACTION XCALIBUR-S'
_diffrn_measurement_method \w/q-scan
_diffrn_radiation_monochromator graphite
_diffrn_radiation_source 'Enhance (Mo) X-ray Source'
_diffrn_radiation_type MoK\a
_diffrn_radiation_wavelength 0.71073
_diffrn_reflns_av_R_equivalents 0.0201
_diffrn_reflns_av_sigmaI/netI 0.0336
_diffrn_reflns_limit_h_max 12
_diffrn_reflns_limit_h_min -12
_diffrn_reflns_limit_k_max 15
_diffrn_reflns_limit_k_min -15
_diffrn_reflns_limit_l_max 16
_diffrn_reflns_limit_l_min -16
_diffrn_reflns_number 16620
_diffrn_reflns_theta_full 25.00
_diffrn_reflns_theta_max 25.00
_diffrn_reflns_theta_min 3.21
_exptl_absorpt_coefficient_mu 2.341
_exptl_absorpt_correction_T_max 0.6269
_exptl_absorpt_correction_T_min 0.5121
_exptl_absorpt_correction_type multi-scan
_exptl_absorpt_process_details
;
CrysAlis RED, Oxford Diffraction Ltd.,
Version 1.171.31.7 (release 18-10-2006 CrysAlis171 .NET)
(compiled Oct 18 2006,16:28:17)
Empirical absorption correction using spherical harmonics,
implemented in SCALE3 ABSPACK scaling algorithm.
;
_exptl_crystal_colour colourless
_exptl_crystal_density_diffrn 1.444
_exptl_crystal_density_method 'not measured'
_exptl_crystal_description block
_exptl_crystal_F_000 784
_exptl_crystal_size_max 0.33
_exptl_crystal_size_mid 0.28
_exptl_crystal_size_min 0.22
_refine_diff_density_max 0.959
_refine_diff_density_min -0.953
_refine_diff_density_rms 0.060
_refine_ls_extinction_method none
_refine_ls_goodness_of_fit_ref 1.065
_refine_ls_hydrogen_treatment riding
_refine_ls_matrix_type full
_refine_ls_number_parameters 435
_refine_ls_number_reflns 6160
_refine_ls_number_restraints 0
_refine_ls_restrained_S_all 1.065
_refine_ls_R_factor_all 0.0468
_refine_ls_R_factor_gt 0.0348
_refine_ls_shift/su_max 0.002
_refine_ls_shift/su_mean 0.000
_refine_ls_structure_factor_coef Fsqd
_refine_ls_weighting_details 'calc w=1/[\s^2^(Fo^2^)+(0.0555P)^2^+0.0000P] where P=(Fo^2^+2Fc^2^)/3'
_refine_ls_weighting_scheme calc
_refine_ls_wR_factor_gt 0.0898
_refine_ls_wR_factor_ref 0.0921
_reflns_number_gt 4750
_reflns_number_total 6160
_reflns_threshold_expression >2sigma(I)
_cod_data_source_file c1cc14211a.txt
_cod_data_source_block barc013
_cod_original_cell_volume 1762.7(5)
_cod_database_code 7106883

loop_
_symmetry_equiv_pos_as_xyz
'x, y, z'
'-x, -y, -z'

loop_
_atom_site_label
_atom_site_type_symbol
_atom_site_fract_x
_atom_site_fract_y
_atom_site_fract_z
_atom_site_U_iso_or_equiv
_atom_site_adp_type
_atom_site_occupancy
_atom_site_symmetry_multiplicity
_atom_site_calc_flag
_atom_site_refinement_flags
Br1 Br 1.20759(3) 1.13832(3) -0.13380(2) 0.04051(11) Uani 1 1 d .
Br2 Br 0.76798(4) 1.06419(3) 0.62803(2) 0.04691(12) Uani 1 1 d .
O1 O 1.37145(18) 0.79040(16) 0.24200(14) 0.0338(5) Uani 1 1 d .
O2 O 1.33355(17) 0.70296(15) 0.07083(13) 0.0298(4) Uani 1 1 d .
O3 O 0.6790(2) 0.57733(19) 0.19878(16) 0.0479(6) Uani 1 1 d .
O4 O 0.7074(2) 0.55625(18) 0.36408(16) 0.0441(6) Uani 1 1 d .
C1 C 1.1734(3) 1.0257(2) -0.0705(2) 0.0294(6) Uani 1 1 d .
C2 C 1.2594(3) 1.0207(2) 0.0226(2) 0.0296(6) Uani 1 1 d .
H2 H 1.3372 1.0739 0.0563 0.036 Uiso 1 1 calc R
C3 C 1.2322(3) 0.9379(2) 0.0672(2) 0.0289(6) Uani 1 1 d .
H3 H 1.2912 0.9354 0.1320 0.035 Uiso 1 1 calc R
C4 C 1.1204(3) 0.8593(2) 0.01859(19) 0.0252(6) Uani 1 1 d .
C5 C 1.0362(3) 0.8681(2) -0.0755(2) 0.0345(7) Uani 1 1 d .
H5 H 0.9581 0.8153 -0.1100 0.041 Uiso 1 1 calc R
C6 C 1.0617(3) 0.9506(3) -0.1205(2) 0.0369(7) Uani 1 1 d .
H6 H 1.0026 0.9545 -0.1847 0.044 Uiso 1 1 calc R
C7 C 1.0805(3) 0.7727(2) 0.06291(19) 0.0253(6) Uani 1 1 d .
H7 H 0.9887 0.7472 0.0429 0.030 Uiso 1 1 calc R
C8 C 1.1520(3) 0.7230(2) 0.12723(18) 0.0223(6) Uani 1 1 d .
C9 C 1.2966(3) 0.7449(2) 0.1556(2) 0.0238(6) Uani 1 1 d .
C10 C 1.4728(3) 0.7126(3) 0.0880(2) 0.0435(8) Uani 1 1 d .
H10A H 1.5112 0.6820 0.1469 0.052 Uiso 1 1 calc R
H10B H 1.5157 0.7891 0.1074 0.052 Uiso 1 1 calc R
C11 C 1.4938(3) 0.6535(3) -0.0118(2) 0.0480(9) Uani 1 1 d .
H11A H 1.4429 0.5799 -0.0346 0.072 Uiso 1 1 calc R
H11B H 1.5869 0.6520 0.0010 0.072 Uiso 1 1 calc R
H11C H 1.4653 0.6896 -0.0673 0.072 Uiso 1 1 calc R
C12 C 1.0910(2) 0.6401(2) 0.16822(18) 0.0206(6) Uani 1 1 d .
C13 C 1.1568(3) 0.6131(2) 0.25513(19) 0.0219(6) Uani 1 1 d .
H13 H 1.2454 0.6488 0.2888 0.026 Uiso 1 1 calc R
C14 C 1.1017(2) 0.5314(2) 0.30326(18) 0.0215(6) Uani 1 1 d .
H14 H 1.1290 0.5649 0.3817 0.026 Uiso 1 1 calc R
C15 C 1.1621(2) 0.4322(2) 0.28663(18) 0.0218(6) Uani 1 1 d .
C16 C 1.2125(3) 0.4021(2) 0.2010(2) 0.0258(6) Uani 1 1 d .
H16 H 1.2045 0.4418 0.1496 0.031 Uiso 1 1 calc R
C17 C 1.2736(3) 0.3152(2) 0.1910(2) 0.0307(7) Uani 1 1 d .
H17 H 1.3077 0.2961 0.1330 0.037 Uiso 1 1 calc R
C18 C 1.2853(3) 0.2559(2) 0.2647(2) 0.0334(7) Uani 1 1 d .
H18 H 1.3273 0.1964 0.2575 0.040 Uiso 1 1 calc R
C19 C 1.2351(3) 0.2841(2) 0.3496(2) 0.0328(7) Uani 1 1 d .
H19 H 1.2422 0.2436 0.4002 0.039 Uiso 1 1 calc R
C20 C 1.1752(3) 0.3708(2) 0.3598(2) 0.0259(6) Uani 1 1 d .
H20 H 1.1418 0.3896 0.4182 0.031 Uiso 1 1 calc R
C21 C 0.9505(2) 0.5079(2) 0.26479(18) 0.0211(6) Uani 1 1 d .
C22 C 0.9089(3) 0.4889(2) 0.14268(18) 0.0227(6) Uani 1 1 d .
H22A H 0.9478 0.4303 0.1109 0.027 Uiso 1 1 calc R
H22B H 0.8126 0.4662 0.1138 0.027 Uiso 1 1 calc R
C23 C 0.9523(2) 0.5891(2) 0.11158(18) 0.0230(6) Uani 1 1 d .
H23A H 0.9392 0.5702 0.0340 0.028 Uiso 1 1 calc R
H23B H 0.8967 0.6413 0.1273 0.028 Uiso 1 1 calc R
C24 C 0.8924(3) 0.4157(2) 0.2998(2) 0.0246(6) Uani 1 1 d .
H24 H 0.9227 0.4199 0.3734 0.029 Uiso 1 1 calc R
C25 C 0.8049(3) 0.3311(2) 0.2393(2) 0.0263(6) Uani 1 1 d .
H25 H 0.7873 0.3187 0.1646 0.032 Uiso 1 1 calc R
C26 C 0.7312(3) 0.2530(2) 0.2765(2) 0.0297(6) Uani 1 1 d .
C27 C 0.7121(3) 0.2778(3) 0.3772(2) 0.0387(7) Uani 1 1 d .
H27 H 0.7502 0.3471 0.4245 0.046 Uiso 1 1 calc R
C28 C 0.6391(3) 0.2040(3) 0.4092(3) 0.0506(9) Uani 1 1 d .
H28 H 0.6280 0.2226 0.4778 0.061 Uiso 1 1 calc R
C29 C 0.5834(3) 0.1048(3) 0.3423(3) 0.0568(10) Uani 1 1 d .
H29 H 0.5336 0.0534 0.3638 0.068 Uiso 1 1 calc R
C30 C 0.5999(4) 0.0793(3) 0.2427(4) 0.0592(10) Uani 1 1 d .
H30 H 0.5609 0.0099 0.1959 0.071 Uiso 1 1 calc R
C31 C 0.6719(3) 0.1524(2) 0.2095(3) 0.0438(8) Uani 1 1 d .
H31 H 0.6806 0.1333 0.1401 0.053 Uiso 1 1 calc R
C32 C 0.8944(3) 0.6025(2) 0.31516(18) 0.0219(6) Uani 1 1 d .
C33 C 0.9620(3) 0.6955(2) 0.38149(19) 0.0232(6) Uani 1 1 d .
H33 H 1.0544 0.7054 0.3971 0.028 Uiso 1 1 calc R
C34 C 0.9130(3) 0.7857(2) 0.43418(19) 0.0252(6) Uani 1 1 d .
C35 C 0.9952(3) 0.8543(2) 0.5300(2) 0.0289(6) Uani 1 1 d .
H35 H 1.0813 0.8434 0.5575 0.035 Uiso 1 1 calc R
C36 C 0.9530(3) 0.9382(2) 0.5859(2) 0.0346(7) Uani 1 1 d .
H36 H 1.0103 0.9846 0.6510 0.042 Uiso 1 1 calc R
C37 C 0.8293(3) 0.9544(2) 0.5475(2) 0.0335(7) Uani 1 1 d .
C38 C 0.7472(3) 0.8910(2) 0.4513(2) 0.0331(7) Uani 1 1 d .
H38 H 0.6620 0.9037 0.4238 0.040 Uiso 1 1 calc R
C39 C 0.7902(3) 0.8085(2) 0.3952(2) 0.0300(7) Uani 1 1 d .
H39 H 0.7341 0.7659 0.3278 0.036 Uiso 1 1 calc R
C40 C 0.7493(3) 0.5781(2) 0.2855(2) 0.0317(7) Uani 1 1 d .
C41 C 0.5683(4) 0.5237(4) 0.3422(4) 0.0916(18) Uani 1 1 d .
H41A H 0.5263 0.5150 0.2657 0.110 Uiso 1 1 calc R
H41B H 0.5512 0.4522 0.3549 0.110 Uiso 1 1 calc R
C42 C 0.5112(4) 0.5852(6) 0.3948(4) 0.170(4) Uani 1 1 d .
H42A H 0.5711 0.6206 0.4663 0.254 Uiso 1 1 calc R
H42B H 0.4329 0.5426 0.4002 0.254 Uiso 1 1 calc R
H42C H 0.4860 0.6395 0.3583 0.254 Uiso 1 1 calc R

loop_
_atom_site_aniso_label
_atom_site_aniso_U_11
_atom_site_aniso_U_22
_atom_site_aniso_U_33
_atom_site_aniso_U_23
_atom_site_aniso_U_13
_atom_site_aniso_U_12
Br1 0.0375(2) 0.03768(19) 0.0552(2) 0.02572(15) 0.01834(15) 0.00643(14)
Br2 0.0774(3) 0.03022(18) 0.04607(19) 0.00806(14) 0.03733(18) 0.02088(17)
O1 0.0242(11) 0.0410(12) 0.0282(10) -0.0002(9) 0.0050(9) 0.0021(9)
O2 0.0185(10) 0.0382(12) 0.0296(10) 0.0025(9) 0.0086(8) 0.0042(9)
O3 0.0268(13) 0.0589(16) 0.0420(12) -0.0081(11) -0.0021(10) 0.0175(11)
O4 0.0281(12) 0.0442(13) 0.0539(13) -0.0060(11) 0.0247(10) -0.0054(10)
C1 0.0287(17) 0.0280(16) 0.0375(15) 0.0146(13) 0.0146(13) 0.0075(13)
C2 0.0237(16) 0.0258(15) 0.0364(15) 0.0048(12) 0.0092(13) 0.0014(12)
C3 0.0250(16) 0.0307(16) 0.0294(14) 0.0072(12) 0.0055(12) 0.0075(13)
C4 0.0224(16) 0.0264(15) 0.0288(14) 0.0080(12) 0.0099(12) 0.0060(12)
C5 0.0240(16) 0.0360(17) 0.0377(15) 0.0156(13) -0.0004(13) -0.0033(13)
C6 0.0268(17) 0.0453(19) 0.0379(16) 0.0222(15) 0.0020(13) 0.0017(15)
C7 0.0196(15) 0.0291(15) 0.0268(13) 0.0081(12) 0.0069(11) 0.0027(12)
C8 0.0205(15) 0.0231(14) 0.0221(12) 0.0025(11) 0.0080(11) 0.0034(12)
C9 0.0254(16) 0.0194(14) 0.0290(14) 0.0081(12) 0.0101(12) 0.0057(12)
C10 0.0183(17) 0.059(2) 0.0450(17) -0.0027(16) 0.0119(13) 0.0055(15)
C11 0.0293(19) 0.063(2) 0.0483(18) -0.0003(17) 0.0180(15) 0.0106(17)
C12 0.0215(15) 0.0196(14) 0.0215(12) 0.0020(11) 0.0095(11) 0.0065(11)
C13 0.0163(14) 0.0196(14) 0.0271(13) 0.0029(11) 0.0056(11) 0.0027(11)
C14 0.0198(15) 0.0235(14) 0.0186(12) 0.0029(10) 0.0049(10) 0.0021(11)
C15 0.0150(14) 0.0247(14) 0.0213(12) 0.0045(11) 0.0016(10) 0.0004(11)
C16 0.0219(15) 0.0260(15) 0.0272(13) 0.0074(11) 0.0055(11) 0.0013(12)
C17 0.0240(16) 0.0313(17) 0.0344(15) 0.0028(13) 0.0102(12) 0.0056(13)
C18 0.0251(17) 0.0254(16) 0.0449(17) 0.0069(13) 0.0032(13) 0.0089(13)
C19 0.0277(17) 0.0307(16) 0.0398(16) 0.0172(13) 0.0040(13) 0.0048(13)
C20 0.0186(15) 0.0342(16) 0.0260(13) 0.0104(12) 0.0070(11) 0.0046(12)
C21 0.0185(14) 0.0220(14) 0.0212(12) 0.0031(11) 0.0064(10) 0.0026(11)
C22 0.0211(15) 0.0234(14) 0.0220(12) 0.0029(11) 0.0073(11) 0.0034(12)
C23 0.0214(15) 0.0269(15) 0.0199(12) 0.0051(11) 0.0056(11) 0.0054(12)
C24 0.0208(15) 0.0303(16) 0.0250(13) 0.0086(12) 0.0084(11) 0.0085(13)
C25 0.0251(16) 0.0242(15) 0.0291(14) 0.0052(12) 0.0090(12) 0.0060(13)
C26 0.0196(15) 0.0286(16) 0.0426(16) 0.0142(13) 0.0075(12) 0.0072(13)
C27 0.0274(18) 0.0442(19) 0.0476(18) 0.0219(15) 0.0098(14) 0.0040(15)
C28 0.037(2) 0.067(3) 0.066(2) 0.041(2) 0.0227(17) 0.0169(19)
C29 0.039(2) 0.049(2) 0.104(3) 0.050(2) 0.031(2) 0.0159(19)
C30 0.042(2) 0.0279(19) 0.108(3) 0.018(2) 0.025(2) 0.0042(17)
C31 0.038(2) 0.0286(18) 0.067(2) 0.0096(16) 0.0227(17) 0.0058(15)
C32 0.0207(15) 0.0249(15) 0.0204(12) 0.0057(11) 0.0069(11) 0.0051(12)
C33 0.0228(15) 0.0253(15) 0.0246(13) 0.0078(11) 0.0113(11) 0.0049(12)
C34 0.0335(17) 0.0209(14) 0.0251(13) 0.0067(11) 0.0153(12) 0.0047(12)
C35 0.0331(17) 0.0233(15) 0.0300(14) 0.0076(12) 0.0113(12) 0.0001(13)
C36 0.052(2) 0.0229(15) 0.0270(14) 0.0025(12) 0.0173(14) -0.0004(14)
C37 0.058(2) 0.0193(15) 0.0341(15) 0.0087(12) 0.0282(15) 0.0120(14)
C38 0.0429(19) 0.0302(16) 0.0359(15) 0.0145(13) 0.0196(14) 0.0154(14)
C39 0.0387(18) 0.0255(15) 0.0256(13) 0.0062(12) 0.0101(13) 0.0065(14)
C40 0.0236(17) 0.0256(16) 0.0394(17) -0.0043(13) 0.0088(14) 0.0068(13)
C41 0.029(2) 0.092(3) 0.118(3) -0.042(3) 0.041(2) -0.027(2)
C42 0.025(3) 0.299(9) 0.098(4) -0.092(5) 0.014(2) -0.001(4)

loop_
_atom_type_symbol
_atom_type_description
_atom_type_scat_dispersion_real
_atom_type_scat_dispersion_imag
_atom_type_scat_source
C C 0.0033 0.0016 'International Tables Vol C Tables 4.2.6.8 and 6.1.1.4'
H H 0.0000 0.0000 'International Tables Vol C Tables 4.2.6.8 and 6.1.1.4'
O O 0.0106 0.0060 'International Tables Vol C Tables 4.2.6.8 and 6.1.1.4'
Br Br -0.2901 2.4595 'International Tables Vol C Tables 4.2.6.8 and 6.1.1.4'

loop_
_geom_angle_atom_site_label_1
_geom_angle_atom_site_label_2
_geom_angle_atom_site_label_3
_geom_angle
C9 O2 C10 116.3(2)
C40 O4 C41 117.2(3)
C6 C1 C2 121.2(3)
C6 C1 Br1 117.7(2)
C2 C1 Br1 121.0(2)
C1 C2 C3 120.0(3)
C1 C2 H2 120.0
C3 C2 H2 120.0
C4 C3 C2 120.7(3)
C4 C3 H3 119.6
C2 C3 H3 119.6
C3 C4 C5 117.1(3)
C3 C4 C7 124.3(2)
C5 C4 C7 118.4(3)
C6 C5 C4 122.7(3)
C6 C5 H5 118.6
C4 C5 H5 118.6
C1 C6 C5 118.2(3)
C1 C6 H6 120.9
C5 C6 H6 120.9
C8 C7 C4 130.9(3)
C8 C7 H7 114.6
C4 C7 H7 114.6
C7 C8 C12 122.2(2)
C7 C8 C9 121.0(2)
C12 C8 C9 116.7(2)
O1 C9 O2 124.0(3)
O1 C9 C8 125.9(2)
O2 C9 C8 110.0(2)
O2 C10 C11 108.4(2)
O2 C10 H10A 110.0
C11 C10 H10A 110.0
O2 C10 H10B 110.0
C11 C10 H10B 110.0
H10A C10 H10B 108.4
C10 C11 H11A 109.5
C10 C11 H11B 109.5
H11A C11 H11B 109.5
C10 C11 H11C 109.5
H11A C11 H11C 109.5
H11B C11 H11C 109.5
C13 C12 C23 120.6(2)
C13 C12 C8 122.2(2)
C23 C12 C8 117.1(2)
C12 C13 C14 125.7(2)
C12 C13 H13 117.1
C14 C13 H13 117.1
C13 C14 C15 111.1(2)
C13 C14 C21 110.8(2)
C15 C14 C21 114.6(2)
C13 C14 H14 106.6
C15 C14 H14 106.6
C21 C14 H14 106.6
C20 C15 C16 117.6(2)
C20 C15 C14 120.6(2)
C16 C15 C14 121.7(2)
C17 C16 C15 120.6(3)
C17 C16 H16 119.7
C15 C16 H16 119.7
C16 C17 C18 120.6(3)
C16 C17 H17 119.7
C18 C17 H17 119.7
C17 C18 C19 119.6(3)
C17 C18 H18 120.2
C19 C18 H18 120.2
C20 C19 C18 119.8(3)
C20 C19 H19 120.1
C18 C19 H19 120.1
C19 C20 C15 121.9(3)
C19 C20 H20 119.1
C15 C20 H20 119.1
C24 C21 C14 112.0(2)
C24 C21 C22 113.5(2)
C14 C21 C22 106.6(2)
C24 C21 C32 103.23(19)
C14 C21 C32 112.2(2)
C22 C21 C32 109.4(2)
C23 C22 C21 111.8(2)
C23 C22 H22A 109.3
C21 C22 H22A 109.3
C23 C22 H22B 109.3
C21 C22 H22B 109.3
H22A C22 H22B 107.9
C12 C23 C22 112.6(2)
C12 C23 H23A 109.1
C22 C23 H23A 109.1
C12 C23 H23B 109.1
C22 C23 H23B 109.1
H23A C23 H23B 107.8
C25 C24 C21 126.7(2)
C25 C24 H24 116.7
C21 C24 H24 116.7
C24 C25 C26 125.8(3)
C24 C25 H25 117.1
C26 C25 H25 117.1
C31 C26 C27 117.3(3)
C31 C26 C25 119.9(3)
C27 C26 C25 122.7(3)
C28 C27 C26 121.7(3)
C28 C27 H27 119.2
C26 C27 H27 119.2
C29 C28 C27 119.8(3)
C29 C28 H28 120.1
C27 C28 H28 120.1
C28 C29 C30 119.3(3)
C28 C29 H29 120.3
C30 C29 H29 120.3
C29 C30 C31 121.4(3)
C29 C30 H30 119.3
C31 C30 H30 119.3
C26 C31 C30 120.4(3)
C26 C31 H31 119.8
C30 C31 H31 119.8
C33 C32 C40 120.4(2)
C33 C32 C21 126.7(2)
C40 C32 C21 112.8(2)
C32 C33 C34 128.5(3)
C32 C33 H33 115.8
C34 C33 H33 115.8
C39 C34 C35 117.0(2)
C39 C34 C33 125.0(2)
C35 C34 C33 118.0(3)
C36 C35 C34 120.9(3)
C36 C35 H35 119.6
C34 C35 H35 119.6
C37 C36 C35 120.1(3)
C37 C36 H36 119.9
C35 C36 H36 119.9
C36 C37 C38 120.7(3)
C36 C37 Br2 120.1(2)
C38 C37 Br2 119.2(2)
C37 C38 C39 119.0(3)
C37 C38 H38 120.5
C39 C38 H38 120.5
C38 C39 C34 122.2(3)
C38 C39 H39 118.9
C34 C39 H39 118.9
O3 C40 O4 125.1(3)
O3 C40 C32 123.0(3)
O4 C40 C32 111.9(2)
C42 C41 O4 117.7(4)
C42 C41 H41A 107.9
O4 C41 H41A 107.9
C42 C41 H41B 107.9
O4 C41 H41B 107.9
H41A C41 H41B 107.2
C41 C42 H42A 109.5
C41 C42 H42B 109.5
H42A C42 H42B 109.5
C41 C42 H42C 109.5
H42A C42 H42C 109.5
H42B C42 H42C 109.5

loop_
_geom_bond_atom_site_label_1
_geom_bond_atom_site_label_2
_geom_bond_distance
Br1 C1 1.905(3)
Br2 C37 1.901(3)
O1 C9 1.200(3)
O2 C9 1.339(3)
O2 C10 1.446(3)
O3 C40 1.217(3)
O4 C40 1.333(3)
O4 C41 1.441(4)
C1 C6 1.357(4)
C1 C2 1.377(4)
C2 C3 1.388(4)
C2 H2 0.9500
C3 C4 1.380(4)
C3 H3 0.9500
C4 C5 1.396(4)
C4 C7 1.464(4)
C5 C6 1.385(4)
C5 H5 0.9500
C6 H6 0.9500
C7 C8 1.345(4)
C7 H7 0.9500
C8 C12 1.481(4)
C8 C9 1.482(4)
C10 C11 1.487(4)
C10 H10A 0.9900
C10 H10B 0.9900
C11 H11A 0.9800
C11 H11B 0.9800
C11 H11C 0.9800
C12 C13 1.352(3)
C12 C23 1.479(4)
C13 C14 1.507(4)
C13 H13 0.9500
C14 C15 1.525(4)
C14 C21 1.546(4)
C14 H14 1.0000
C15 C20 1.399(4)
C15 C16 1.407(3)
C16 C17 1.385(4)
C16 H16 0.9500
C17 C18 1.387(4)
C17 H17 0.9500
C18 C19 1.394(4)
C18 H18 0.9500
C19 C20 1.375(4)
C19 H19 0.9500
C20 H20 0.9500
C21 C24 1.513(4)
C21 C22 1.547(3)
C21 C32 1.548(3)
C22 C23 1.518(4)
C22 H22A 0.9900
C22 H22B 0.9900
C23 H23A 0.9900
C23 H23B 0.9900
C24 C25 1.304(4)
C24 H24 0.9500
C25 C26 1.470(4)
C25 H25 0.9500
C26 C31 1.378(4)
C26 C27 1.405(4)
C27 C28 1.382(4)
C27 H27 0.9500
C28 C29 1.359(5)
C28 H28 0.9500
C29 C30 1.379(5)
C29 H29 0.9500
C30 C31 1.379(5)
C30 H30 0.9500
C31 H31 0.9500
C32 C33 1.323(4)
C32 C40 1.485(4)
C33 C34 1.471(4)
C33 H33 0.9500
C34 C39 1.393(4)
C34 C35 1.393(4)
C35 C36 1.387(4)
C35 H35 0.9500
C36 C37 1.365(4)
C36 H36 0.9500
C37 C38 1.373(4)
C38 C39 1.380(4)
C38 H38 0.9500
C39 H39 0.9500
C41 C42 1.279(6)
C41 H41A 0.9900
C41 H41B 0.9900
C42 H42A 0.9800
C42 H42B 0.9800
C42 H42C 0.9800

loop_
_geom_torsion_atom_site_label_1
_geom_torsion_atom_site_label_2
_geom_torsion_atom_site_label_3
_geom_torsion_atom_site_label_4
_geom_torsion
C6 C1 C2 C3 -0.3(4)
Br1 C1 C2 C3 179.9(2)
C1 C2 C3 C4 0.9(4)
C2 C3 C4 C5 -1.0(4)
C2 C3 C4 C7 -176.5(2)
C3 C4 C5 C6 0.6(4)
C7 C4 C5 C6 176.4(3)
C2 C1 C6 C5 -0.1(4)
Br1 C1 C6 C5 179.7(2)
C4 C5 C6 C1 -0.1(5)
C3 C4 C7 C8 -29.3(4)
C5 C4 C7 C8 155.2(3)
C4 C7 C8 C12 176.5(2)
C4 C7 C8 C9 -7.0(4)
C10 O2 C9 O1 1.3(4)
C10 O2 C9 C8 -176.5(3)
C7 C8 C9 O1 111.6(3)
C12 C8 C9 O1 -71.7(4)
C7 C8 C9 O2 -70.7(3)
C12 C8 C9 O2 106.1(2)
C9 O2 C10 C11 175.1(3)
C7 C8 C12 C13 -159.9(2)
C9 C8 C12 C13 23.4(3)
C7 C8 C12 C23 18.5(3)
C9 C8 C12 C23 -158.2(2)
C23 C12 C13 C14 0.6(4)
C8 C12 C13 C14 178.8(2)
C12 C13 C14 C15 110.2(3)
C12 C13 C14 C21 -18.4(3)
C13 C14 C15 C20 150.6(2)
C21 C14 C15 C20 -82.8(3)
C13 C14 C15 C16 -26.1(3)
C21 C14 C15 C16 100.4(3)
C20 C15 C16 C17 -0.5(4)
C14 C15 C16 C17 176.3(2)
C15 C16 C17 C18 0.5(4)
C16 C17 C18 C19 0.0(4)
C17 C18 C19 C20 -0.4(4)
C18 C19 C20 C15 0.4(4)
C16 C15 C20 C19 0.1(4)
C14 C15 C20 C19 -176.8(2)
C13 C14 C21 C24 172.3(2)
C15 C14 C21 C24 45.7(3)
C13 C14 C21 C22 47.6(3)
C15 C14 C21 C22 -79.1(3)
C13 C14 C21 C32 -72.1(2)
C15 C14 C21 C32 161.2(2)
C24 C21 C22 C23 171.4(2)
C14 C21 C22 C23 -64.7(3)
C32 C21 C22 C23 56.8(3)
C13 C12 C23 C22 -15.1(3)
C8 C12 C23 C22 166.5(2)
C21 C22 C23 C12 48.0(3)
C14 C21 C24 C25 -127.8(3)
C22 C21 C24 C25 -7.0(4)
C32 C21 C24 C25 111.3(3)
C21 C24 C25 C26 -167.4(2)
C24 C25 C26 C31 -160.7(3)
C24 C25 C26 C27 22.6(4)
C31 C26 C27 C28 1.3(4)
C25 C26 C27 C28 178.1(3)
C26 C27 C28 C29 -0.3(5)
C27 C28 C29 C30 -0.4(5)
C28 C29 C30 C31 0.1(5)
C27 C26 C31 C30 -1.6(5)
C25 C26 C31 C30 -178.5(3)
C29 C30 C31 C26 1.0(5)
C24 C21 C32 C33 122.5(3)
C14 C21 C32 C33 1.7(4)
C22 C21 C32 C33 -116.4(3)
C24 C21 C32 C40 -54.8(3)
C14 C21 C32 C40 -175.6(2)
C22 C21 C32 C40 66.3(3)
C40 C32 C33 C34 -0.4(4)
C21 C32 C33 C34 -177.5(2)
C32 C33 C34 C39 -26.4(4)
C32 C33 C34 C35 154.0(3)
C39 C34 C35 C36 3.0(4)
C33 C34 C35 C36 -177.4(2)
C34 C35 C36 C37 0.3(4)
C35 C36 C37 C38 -2.8(4)
C35 C36 C37 Br2 176.3(2)
C36 C37 C38 C39 1.8(4)
Br2 C37 C38 C39 -177.3(2)
C37 C38 C39 C34 1.7(4)
C35 C34 C39 C38 -4.0(4)
C33 C34 C39 C38 176.4(3)
C41 O4 C40 O3 3.5(4)
C41 O4 C40 C32 -175.6(3)
C33 C32 C40 O3 106.4(3)
C21 C32 C40 O3 -76.1(3)
C33 C32 C40 O4 -74.4(3)
C21 C32 C40 O4 103.1(2)
C40 O4 C41 C42 -115.7(6)
